data_2017044
loop_
_publ_author_name
'Vallat, Olivier'
'Buciumas, Ana-Maria'
'Neier, Reinhard'
'Stoeckli-Evans, Helen'

_publ_section_title
;
 5-Hydroxyalkyl derivatives of <i>tert</i>-butyl
 2-oxo-2,5-dihydro-1<i>H</i>-pyrrole-1-carboxylate:
 diastereoselectivity of the Mukaiyama crossed-aldol-type reaction
;
_journal_coeditor_code GA3120
_journal_issue 4
_journal_name_full 'Acta Crystallographica Section C'
_journal_page_first o171
_journal_page_last o175
_journal_paper_doi 10.1107/S0108270109008877
_journal_volume 65
_journal_year 2009
_chemical_formula_iupac 'C17 H20 N2 O6'
_chemical_formula_moiety 'C17 H20 N2 O6'
_chemical_formula_sum 'C17 H20 N2 O6'
_chemical_formula_weight 348.35
_chemical_name_systematic
;
<i>tert</i>-butyl 2-(1-hydroxyethyl)-3-(2-nitrophenyl)-5-oxo-2,5-dihydro-
1<i>H</i>-pyrrole-1-carboxylate
;
_space_group_IT_number 148
_symmetry_cell_setting trigonal
_symmetry_space_group_name_Hall '-R 3'
_symmetry_space_group_name_H-M 'R -3 :H'
_atom_sites_solution_hydrogens geom
_atom_sites_solution_primary direct
_atom_sites_solution_secondary difmap
_audit_creation_method SHELXL-97
_cell_angle_alpha 90.00
_cell_angle_beta 90.00
_cell_angle_gamma 120.00
_cell_formula_units_Z 18
_cell_length_a 21.1117(8)
_cell_length_b 21.1117(8)
_cell_length_c 20.3244(9)
_cell_measurement_reflns_used 37232
_cell_measurement_temperature 173(2)
_cell_measurement_theta_max 29.58
_cell_measurement_theta_min 1.93
_cell_volume 7845.0(5)
_computing_cell_refinement 'X-AREA (Stoe & Cie, 2006)'
_computing_data_collection 'X-AREA (Stoe & Cie, 2006)'
_computing_data_reduction 'X-RED32 (Stoe & Cie, 2006)'
_computing_molecular_graphics 'ORTEP-3 (Farrugia, 1997) and PLATON  (Spek, 2009)'
_computing_publication_material 'SHELXL97 (Sheldrick, 2008)'
_computing_structure_refinement 'SHELXL97 (Sheldrick, 2008)'
_computing_structure_solution 'SHELXS97 (Sheldrick, 2008)'
_diffrn_ambient_temperature 173(2)
_diffrn_measured_fraction_theta_full 0.999
_diffrn_measured_fraction_theta_max 0.993
_diffrn_measurement_device_type 'Stoe IPDS-2'
_diffrn_measurement_method '\f and \w'
_diffrn_radiation_monochromator graphite
_diffrn_radiation_source 'fine-focus sealed tube'
_diffrn_radiation_type MoK\a
_diffrn_radiation_wavelength 0.71073
_diffrn_reflns_av_R_equivalents 0.0893
_diffrn_reflns_av_sigmaI/netI 0.0360
_diffrn_reflns_limit_h_max 29
_diffrn_reflns_limit_h_min -28
_diffrn_reflns_limit_k_max 28
_diffrn_reflns_limit_k_min -28
_diffrn_reflns_limit_l_max 27
_diffrn_reflns_limit_l_min -25
_diffrn_reflns_number 39673
_diffrn_reflns_theta_full 25.00
_diffrn_reflns_theta_max 29.26
_diffrn_reflns_theta_min 1.93
_diffrn_standards_decay_% 0
_diffrn_standards_number 0
_exptl_absorpt_coefficient_mu 0.101
_exptl_absorpt_correction_type none
_exptl_crystal_colour 'pale violet'
_exptl_crystal_density_diffrn 1.327
_exptl_crystal_density_method 'not measured'
_exptl_crystal_description block
_exptl_crystal_F_000 3312
_exptl_crystal_size_max 0.45
_exptl_crystal_size_mid 0.45
_exptl_crystal_size_min 0.45
_refine_diff_density_max 0.267
_refine_diff_density_min -0.170
_refine_ls_extinction_coef 0.00059(14)
_refine_ls_extinction_expression Fc^*^=kFc[1+0.001xFc^2^\l^3^/sin(2\q)]^-1/4^
_refine_ls_extinction_method 'SHELXL97 (Sheldrick, 2008)'
_refine_ls_goodness_of_fit_ref 1.047
_refine_ls_hydrogen_treatment mixed
_refine_ls_matrix_type full
_refine_ls_number_parameters 235
_refine_ls_number_reflns 4718
_refine_ls_number_restraints 0
_refine_ls_restrained_S_all 1.047
_refine_ls_R_factor_all 0.0473
_refine_ls_R_factor_gt 0.0386
_refine_ls_shift/su_max_lt 0.001
_refine_ls_shift/su_mean 0.000
_refine_ls_structure_factor_coef Fsqd
_refine_ls_weighting_details 'calc w=1/[\s^2^(Fo^2^)+(0.0345P)^2^+5.9651P] where P=(Fo^2^+2Fc^2^)/3'
_refine_ls_weighting_scheme calc
_refine_ls_wR_factor_gt 0.0936
_refine_ls_wR_factor_ref 0.0980
_reflns_number_gt 4041
_reflns_number_total 4718
_reflns_threshold_expression I>2\s(I)
_cod_data_source_file ga3120.cif
_cod_data_source_block I
_cod_original_sg_symbol_H-M 'R -3'
_cod_database_code 2017044
_cod_database_fobs_code 2017044

loop_
_symmetry_equiv_pos_site_id
_symmetry_equiv_pos_as_xyz
1 x,y,z
2 -y,x-y,z
3 -x+y,-x,z
4 -x,-y,-z
5 y,-x+y,-z
6 x-y,x,-z
7 1/3+x,2/3+y,2/3+z
8 1/3-y,2/3+x-y,2/3+z
9 1/3-x+y,2/3-x,2/3+z
10 1/3-x,2/3-y,2/3-z
11 1/3+y,2/3-x+y,2/3-z
12 1/3+x-y,2/3+x,2/3-z
13 2/3+x,1/3+y,1/3+z
14 2/3-y,1/3+x-y,1/3+z
15 2/3-x+y,1/3-x,1/3+z
16 2/3-x,1/3-y,1/3-z
17 2/3+y,1/3-x+y,1/3-z
18 2/3+x-y,1/3+x,1/3-z

loop_
_atom_site_aniso_label
_atom_site_aniso_U_11
_atom_site_aniso_U_22
_atom_site_aniso_U_33
_atom_site_aniso_U_12
_atom_site_aniso_U_13
_atom_site_aniso_U_23
O1 0.0436(5) 0.0381(4) 0.0497(5) 0.0309(4) 0.0099(4) 0.0058(4)
O2 0.0417(5) 0.0501(5) 0.0662(6) 0.0334(5) 0.0241(4) 0.0187(5)
O3 0.0361(4) 0.0315(4) 0.0479(5) 0.0200(3) 0.0182(4) 0.0127(3)
O4 0.0361(4) 0.0246(4) 0.0577(5) 0.0203(3) 0.0199(4) 0.0106(4)
O5 0.0480(5) 0.0603(6) 0.0284(4) 0.0358(5) 0.0067(3) -0.0001(4)
O6 0.0559(6) 0.0532(5) 0.0383(5) 0.0373(5) 0.0082(4) 0.0166(4)
N1 0.0285(4) 0.0258(4) 0.0390(5) 0.0174(4) 0.0083(4) 0.0037(4)
N2 0.0314(4) 0.0307(4) 0.0272(4) 0.0162(4) 0.0024(3) 0.0024(3)
C1 0.0328(5) 0.0266(5) 0.0321(5) 0.0190(4) 0.0024(4) -0.0009(4)
C2 0.0307(5) 0.0217(4) 0.0323(5) 0.0140(4) 0.0007(4) -0.0005(4)
C3 0.0256(4) 0.0212(4) 0.0262(4) 0.0115(4) -0.0001(4) -0.0016(3)
C4 0.0238(4) 0.0229(4) 0.0370(5) 0.0138(4) 0.0064(4) 0.0030(4)
C5 0.0299(5) 0.0327(5) 0.0377(6) 0.0189(4) 0.0068(4) 0.0047(4)
C6 0.0348(6) 0.0319(5) 0.0363(6) 0.0144(5) 0.0112(4) 0.0085(4)
C7 0.0747(11) 0.0519(8) 0.0388(7) 0.0299(8) 0.0134(7) 0.0043(6)
C8 0.0397(7) 0.0500(8) 0.0744(11) 0.0117(6) -0.0006(7) 0.0060(7)
C9 0.0609(9) 0.0384(7) 0.0585(9) 0.0278(6) 0.0215(7) 0.0177(6)
C10 0.0249(5) 0.0208(5) 0.0546(7) 0.0098(4) 0.0100(4) -0.0040(4)
C11 0.0381(6) 0.0556(8) 0.0576(8) 0.0269(6) -0.0162(6) -0.0285(7)
C12 0.0242(4) 0.0170(4) 0.0269(5) 0.0088(3) 0.0010(3) -0.0014(3)
C13 0.0293(5) 0.0218(4) 0.0263(5) 0.0095(4) -0.0017(4) 0.0001(4)
C14 0.0314(5) 0.0245(5) 0.0266(5) 0.0072(4) 0.0046(4) 0.0009(4)
C15 0.0248(5) 0.0310(5) 0.0344(5) 0.0091(4) 0.0061(4) 0.0006(4)
C16 0.0257(5) 0.0272(5) 0.0320(5) 0.0126(4) 0.0007(4) -0.0002(4)
C17 0.0265(5) 0.0204(4) 0.0249(4) 0.0109(4) 0.0024(3) 0.0003(3)

loop_
_atom_site_type_symbol
_atom_site_label
_atom_site_fract_x
_atom_site_fract_y
_atom_site_fract_z
_atom_site_U_iso_or_equiv
_atom_site_thermal_displace_type
_atom_site_calc_flag
_atom_site_refinement_flags
_atom_site_occupancy
O O1 0.29424(5) 0.41562(5) 0.00122(5) 0.0391(3) Uani . . 1.000
O O2 0.21212(5) 0.28894(5) 0.07457(5) 0.0480(3) Uani . . 1.000
O O3 0.25771(5) 0.21244(4) 0.06812(4) 0.0371(3) Uani . . 1.000
O O4 0.41816(5) 0.23954(4) -0.06199(5) 0.0372(3) Uani . . 1.000
O O5 0.50360(5) 0.38580(5) 0.09835(4) 0.0417(3) Uani . . 1.000
O O6 0.56788(6) 0.33232(5) 0.09317(5) 0.0447(3) Uani . . 1.000
N N1 0.31770(5) 0.32006(5) 0.01879(5) 0.0294(3) Uani . . 1.000
N N2 0.54177(5) 0.36699(5) 0.06844(4) 0.0295(2) Uani . . 1.000
C C1 0.33427(6) 0.39007(6) -0.00134(5) 0.0287(3) Uani . . 1.000
C C2 0.40944(6) 0.42536(5) -0.02579(5) 0.0278(3) Uani . . 1.000
C C3 0.43615(5) 0.38024(5) -0.02026(5) 0.0244(2) Uani . . 1.000
C C4 0.37748(5) 0.30600(5) 0.00296(6) 0.0270(3) Uani . . 1.000
C C5 0.25675(6) 0.27380(6) 0.05644(6) 0.0320(3) Uani . . 1.000
C C6 0.20133(6) 0.15371(6) 0.10954(6) 0.0353(3) Uani . . 1.000
C C7 0.20589(10) 0.18259(9) 0.17826(7) 0.0559(5) Uani . . 1.000
C C8 0.12653(8) 0.12481(9) 0.07984(9) 0.0595(5) Uani . . 1.000
C C9 0.22464(9) 0.09680(8) 0.10738(8) 0.0513(5) Uani . . 1.000
C C10 0.35612(6) 0.24733(6) -0.05118(6) 0.0342(3) Uani . . 1.000
C C11 0.33351(8) 0.26656(8) -0.11510(8) 0.0489(4) Uani . . 1.000
C C12 0.51070(5) 0.39876(5) -0.03979(5) 0.0234(3) Uani . . 1.000
C C13 0.53620(6) 0.42848(5) -0.10190(5) 0.0273(3) Uani . . 1.000
C C14 0.60600(6) 0.44736(6) -0.12258(5) 0.0305(3) Uani . . 1.000
C C15 0.65207(6) 0.43617(6) -0.08213(6) 0.0322(3) Uani . . 1.000
C C16 0.62888(6) 0.40740(6) -0.02006(5) 0.0286(3) Uani . . 1.000
C C17 0.55966(5) 0.39000(5) -0.00005(5) 0.0243(3) Uani . . 1.000
H H2 0.43550 0.47360 -0.04310 0.0330 Uiso calc R 1.000
H H4 0.39390 0.29140 0.04350 0.0320 Uiso calc R 1.000
H H4O 0.4094(9) 0.1984(10) -0.0466(8) 0.050(4) Uiso . . 1.000
H H7A 0.19070 0.21950 0.17780 0.0840 Uiso calc R 1.000
H H7B 0.25630 0.20470 0.19420 0.0840 Uiso calc R 1.000
H H7C 0.17350 0.14230 0.20740 0.0840 Uiso calc R 1.000
H H8A 0.12740 0.11170 0.03370 0.0890 Uiso calc R 1.000
H H8B 0.11250 0.16250 0.08220 0.0890 Uiso calc R 1.000
H H8C 0.09100 0.08140 0.10420 0.0890 Uiso calc R 1.000
H H9A 0.22470 0.08200 0.06170 0.0770 Uiso calc R 1.000
H H9B 0.27390 0.11730 0.12580 0.0770 Uiso calc R 1.000
H H9C 0.19040 0.05410 0.13320 0.0770 Uiso calc R 1.000
H H10 0.31500 0.19980 -0.03470 0.0410 Uiso calc R 1.000
H H11A 0.37550 0.30970 -0.13440 0.0730 Uiso calc R 1.000
H H11B 0.31630 0.22530 -0.14570 0.0730 Uiso calc R 1.000
H H11C 0.29400 0.27720 -0.10680 0.0730 Uiso calc R 1.000
H H13 0.50510 0.43600 -0.13070 0.0330 Uiso calc R 1.000
H H14 0.62230 0.46820 -0.16500 0.0370 Uiso calc R 1.000
H H15 0.69950 0.44820 -0.09700 0.0390 Uiso calc R 1.000
H H16 0.66010 0.39970 0.00840 0.0340 Uiso calc R 1.000

loop_
_atom_type_symbol
_atom_type_description
_atom_type_scat_dispersion_real
_atom_type_scat_dispersion_imag
_atom_type_scat_source
C C 0.0033 0.0016 'International Tables Vol C Tables 4.2.6.8 and 6.1.1.4'
H H 0.0000 0.0000 'International Tables Vol C Tables 4.2.6.8 and 6.1.1.4'
N N 0.0061 0.0033 'International Tables Vol C Tables 4.2.6.8 and 6.1.1.4'
O O 0.0106 0.0060 'International Tables Vol C Tables 4.2.6.8 and 6.1.1.4'

loop_
_geom_angle_atom_site_label_1
_geom_angle_atom_site_label_2
_geom_angle_atom_site_label_3
_geom_angle_site_symmetry_1
_geom_angle_site_symmetry_2
_geom_angle_site_symmetry_3
_geom_angle
_geom_angle_publ_flag
C5 O3 C6 . . . 121.44(11) no
C10 O4 H4O . . . 108.6(14) no
C1 N1 C5 . . . 123.85(11) no
C4 N1 C5 . . . 124.37(10) no
C1 N1 C4 . . . 111.29(10) no
O5 N2 O6 . . . 123.86(10) no
O6 N2 C17 . . . 118.15(10) no
O5 N2 C17 . . . 117.93(10) no
O1 C1 N1 . . . 126.66(12) no
N1 C1 C2 . . . 105.79(11) no
O1 C1 C2 . . . 127.56(10) no
C1 C2 C3 . . . 110.28(9) no
C2 C3 C12 . . . 124.42(9) no
C4 C3 C12 . . . 124.99(9) no
C2 C3 C4 . . . 110.39(10) no
N1 C4 C10 . . . 112.45(10) no
C3 C4 C10 . . . 111.66(10) no
N1 C4 C3 . . . 101.58(8) no
O2 C5 N1 . . . 123.91(11) no
O3 C5 N1 . . . 108.86(11) no
O2 C5 O3 . . . 127.24(12) no
O3 C6 C7 . . . 109.05(10) no
O3 C6 C9 . . . 101.81(11) no
C7 C6 C8 . . . 112.16(14) no
O3 C6 C8 . . . 110.67(11) no
C8 C6 C9 . . . 111.04(12) no
C7 C6 C9 . . . 111.62(13) no
O4 C10 C11 . . . 109.46(11) no
C4 C10 C11 . . . 113.72(10) no
O4 C10 C4 . . . 106.69(10) no
C3 C12 C17 . . . 124.93(9) no
C13 C12 C17 . . . 116.07(11) no
C3 C12 C13 . . . 118.99(10) no
C12 C13 C14 . . . 121.37(11) no
C13 C14 C15 . . . 120.59(10) no
C14 C15 C16 . . . 119.64(13) no
C15 C16 C17 . . . 118.87(12) no
N2 C17 C16 . . . 115.68(10) no
C12 C17 C16 . . . 123.44(10) no
N2 C17 C12 . . . 120.69(10) no
C1 C2 H2 . . . 125.00 no
C3 C2 H2 . . . 125.00 no
N1 C4 H4 . . . 110.00 no
C3 C4 H4 . . . 110.00 no
C10 C4 H4 . . . 110.00 no
C6 C7 H7A . . . 109.00 no
C6 C7 H7B . . . 109.00 no
C6 C7 H7C . . . 109.00 no
H7A C7 H7B . . . 110.00 no
H7A C7 H7C . . . 109.00 no
H7B C7 H7C . . . 110.00 no
C6 C8 H8A . . . 110.00 no
C6 C8 H8B . . . 109.00 no
C6 C8 H8C . . . 109.00 no
H8A C8 H8B . . . 109.00 no
H8A C8 H8C . . . 109.00 no
H8B C8 H8C . . . 110.00 no
C6 C9 H9A . . . 110.00 no
C6 C9 H9B . . . 110.00 no
C6 C9 H9C . . . 109.00 no
H9A C9 H9B . . . 109.00 no
H9A C9 H9C . . . 109.00 no
H9B C9 H9C . . . 110.00 no
O4 C10 H10 . . . 109.00 no
C4 C10 H10 . . . 109.00 no
C11 C10 H10 . . . 109.00 no
C10 C11 H11A . . . 109.00 no
C10 C11 H11B . . . 110.00 no
C10 C11 H11C . . . 109.00 no
H11A C11 H11B . . . 109.00 no
H11A C11 H11C . . . 109.00 no
H11B C11 H11C . . . 109.00 no
C12 C13 H13 . . . 119.00 no
C14 C13 H13 . . . 119.00 no
C13 C14 H14 . . . 120.00 no
C15 C14 H14 . . . 120.00 no
C14 C15 H15 . . . 120.00 no
C16 C15 H15 . . . 120.00 no
C15 C16 H16 . . . 121.00 no
C17 C16 H16 . . . 121.00 no

loop_
_geom_bond_atom_site_label_1
_geom_bond_atom_site_label_2
_geom_bond_site_symmetry_1
_geom_bond_site_symmetry_2
_geom_bond_distance
_geom_bond_publ_flag
O1 C1 . . 1.2098(18) no
O2 C5 . . 1.1945(18) no
O3 C5 . . 1.3271(15) no
O3 C6 . . 1.4788(15) no
O4 C10 . . 1.4164(18) no
O5 N2 . . 1.2234(15) no
O6 N2 . . 1.2230(16) no
O4 H4O . . 0.852(18) no
N1 C1 . . 1.3990(15) no
N1 C5 . . 1.3923(16) no
N1 C4 . . 1.4694(17) no
N2 C17 . . 1.4604(13) no
C1 C2 . . 1.4622(18) no
C2 C3 . . 1.3323(16) no
C3 C12 . . 1.4738(16) no
C3 C4 . . 1.5074(14) no
C4 C10 . . 1.5459(16) no
C6 C8 . . 1.506(2) no
C6 C9 . . 1.510(2) no
C6 C7 . . 1.5077(19) no
C10 C11 . . 1.508(2) no
C12 C17 . . 1.3950(16) no
C12 C13 . . 1.3926(14) no
C13 C14 . . 1.3855(19) no
C14 C15 . . 1.3811(19) no
C15 C16 . . 1.3794(16) no
C16 C17 . . 1.3781(18) no
C2 H2 . . 0.9500 no
C4 H4 . . 1.0000 no
C7 H7A . . 0.9800 no
C7 H7B . . 0.9800 no
C7 H7C . . 0.9800 no
C8 H8A . . 0.9800 no
C8 H8B . . 0.9800 no
C8 H8C . . 0.9800 no
C9 H9A . . 0.9800 no
C9 H9B . . 0.9800 no
C9 H9C . . 0.9800 no
C10 H10 . . 1.0000 no
C11 H11A . . 0.9800 no
C11 H11B . . 0.9800 no
C11 H11C . . 0.9800 no
C13 H13 . . 0.9500 no
C14 H14 . . 0.9500 no
C15 H15 . . 0.9500 no
C16 H16 . . 0.9500 no

loop_
_geom_hbond_atom_site_label_D
_geom_hbond_atom_site_label_H
_geom_hbond_atom_site_label_A
_geom_hbond_site_symmetry_A
_geom_hbond_distance_DH
_geom_hbond_distance_HA
_geom_hbond_distance_DA
_geom_hbond_angle_DHA
_geom_hbond_publ_flag
O4 H4O O1 5_555 0.852(18) 1.930(19) 2.7600(15) 164.3(19) yes

loop_
_geom_torsion_atom_site_label_1
_geom_torsion_atom_site_label_2
_geom_torsion_atom_site_label_3
_geom_torsion_atom_site_label_4
_geom_torsion_site_symmetry_1
_geom_torsion_site_symmetry_2
_geom_torsion_site_symmetry_3
_geom_torsion_site_symmetry_4
_geom_torsion
_geom_torsion_publ_flag
C6 O3 C5 O2 . . . . -2.40(19) no
C6 O3 C5 N1 . . . . 177.35(10) no
C5 O3 C6 C7 . . . . -62.67(16) no
C5 O3 C6 C8 . . . . 61.16(14) no
C5 O3 C6 C9 . . . . 179.26(11) no
C4 N1 C1 O1 . . . . 175.08(11) no
C4 N1 C1 C2 . . . . -4.97(12) no
C5 N1 C1 O1 . . . . -12.66(19) no
C5 N1 C1 C2 . . . . 167.29(10) no
C1 N1 C4 C3 . . . . 7.80(12) no
C1 N1 C4 C10 . . . . -111.70(10) no
C5 N1 C4 C3 . . . . -164.42(10) no
C5 N1 C4 C10 . . . . 76.09(14) no
C1 N1 C5 O2 . . . . 0.98(19) no
C1 N1 C5 O3 . . . . -178.78(10) no
C4 N1 C5 O2 . . . . 172.23(12) no
C4 N1 C5 O3 . . . . -7.52(16) no
O5 N2 C17 C12 . . . . -31.70(14) no
O5 N2 C17 C16 . . . . 143.49(11) no
O6 N2 C17 C12 . . . . 150.83(10) no
O6 N2 C17 C16 . . . . -33.99(14) no
O1 C1 C2 C3 . . . . 179.47(11) no
N1 C1 C2 C3 . . . . -0.48(12) no
C1 C2 C3 C4 . . . . 5.58(12) no
C1 C2 C3 C12 . . . . -179.43(9) no
C2 C3 C4 N1 . . . . -8.07(12) no
C2 C3 C4 C10 . . . . 111.98(11) no
C12 C3 C4 N1 . . . . 176.97(10) no
C12 C3 C4 C10 . . . . -62.99(14) no
C2 C3 C12 C13 . . . . -49.77(14) no
C2 C3 C12 C17 . . . . 129.10(11) no
C4 C3 C12 C13 . . . . 124.51(11) no
C4 C3 C12 C17 . . . . -56.63(15) no
N1 C4 C10 O4 . . . . 179.54(9) no
N1 C4 C10 C11 . . . . 58.76(14) no
C3 C4 C10 O4 . . . . 66.10(12) no
C3 C4 C10 C11 . . . . -54.68(15) no
C3 C12 C13 C14 . . . . 179.54(9) no
C17 C12 C13 C14 . . . . 0.57(14) no
C3 C12 C17 N2 . . . . -5.69(14) no
C3 C12 C17 C16 . . . . 179.51(10) no
C13 C12 C17 N2 . . . . 173.20(9) no
C13 C12 C17 C16 . . . . -1.60(14) no
C12 C13 C14 C15 . . . . 0.89(16) no
C13 C14 C15 C16 . . . . -1.41(17) no
C14 C15 C16 C17 . . . . 0.42(16) no
C15 C16 C17 N2 . . . . -173.92(9) no
C15 C16 C17 C12 . . . . 1.12(16) no
